data_4118232
loop_
_publ_author_name
'Daniel H. Paull'
'Chao Fang'
'James R. Donald'
'Andrew D. Pansick'
'Stephen F. Martin'

_publ_section_title
;
 Bifunctional Catalyst Promotes Highly Enantioselective
 Bromolactonizations To Generate Stereogenic C-Br Bonds
;
_journal_name_full 'Journal of the American Chemical Society'
_journal_page_first 11128
_journal_page_last 11131
_journal_paper_doi 10.1021/ja305117m
_journal_volume 134
_journal_year 2012
_chemical_absolute_configuration ad
_chemical_formula_moiety 'C31 H27 Br N2 O'
_chemical_formula_sum 'C31 H27 Br N2 O'
_chemical_formula_weight 523.46
_chemical_name_systematic
;
 ?
;
_space_group_IT_number 5
_symmetry_cell_setting monoclinic
_symmetry_space_group_name_Hall 'I 2y'
_symmetry_space_group_name_H-M 'I 1 2 1'
_atom_sites_solution_hydrogens geom
_atom_sites_solution_primary direct
_atom_sites_solution_secondary difmap
_audit_creation_method SHELXL-97
_cell_angle_alpha 90.00
_cell_angle_beta 111.766(4)
_cell_angle_gamma 90.00
_cell_formula_units_Z 8
_cell_length_a 25.396(6)
_cell_length_b 7.751(2)
_cell_length_c 27.382(7)
_cell_measurement_reflns_used 5247
_cell_measurement_temperature 153(2)
_cell_measurement_theta_max 27.4
_cell_measurement_theta_min 2.0
_cell_volume 5006(2)
_computing_cell_refinement 'CrystalClear (Rigaku Inc., 2008)'
_computing_data_collection 'CrystalClear (Rigaku Inc., 2008)'
_computing_data_reduction 'CrystalClear (Rigaku Inc., 2008)'
_computing_molecular_graphics 'XP SHELXTL/PC, Siemens Analytical'
_computing_structure_refinement 'XL SHELXTL/PC, Siemens Analytical'
_computing_structure_solution
;

SIR97 - Altomare A., Burla M.C., Camalli M., Cascarano G.L., Giacovazzo C., 
Guagliardi A., Moliterni A.G.G., Polidori G.,Spagna R.
;
_diffrn_ambient_temperature 153(2)
_diffrn_measured_fraction_theta_full 0.995
_diffrn_measured_fraction_theta_max 0.995
_diffrn_measurement_device_type 'Rigaku SCX-Mini with Mercury CCD'
_diffrn_measurement_method \w-scans
_diffrn_radiation_monochromator graphite
_diffrn_radiation_source 'fine-focus sealed tube'
_diffrn_radiation_type MoK\a
_diffrn_radiation_wavelength 0.71075
_diffrn_reflns_av_R_equivalents 0.1349
_diffrn_reflns_av_sigmaI/netI 0.1878
_diffrn_reflns_limit_h_max 32
_diffrn_reflns_limit_h_min -32
_diffrn_reflns_limit_k_max 9
_diffrn_reflns_limit_k_min -10
_diffrn_reflns_limit_l_max 35
_diffrn_reflns_limit_l_min -35
_diffrn_reflns_number 25025
_diffrn_reflns_theta_full 27.48
_diffrn_reflns_theta_max 27.48
_diffrn_reflns_theta_min 3.02
_exptl_absorpt_coefficient_mu 1.669
_exptl_absorpt_correction_T_max 1.00
_exptl_absorpt_correction_T_min 0.800
_exptl_absorpt_correction_type multi-scan
_exptl_absorpt_process_details
;
Abscor. T. Higashi (2001). The Rigaku Corporation, Tokyo, Japan.
;
_exptl_crystal_colour yellow
_exptl_crystal_density_diffrn 1.389
_exptl_crystal_description prisms
_exptl_crystal_F_000 2160
_exptl_crystal_size_max 0.44
_exptl_crystal_size_mid 0.06
_exptl_crystal_size_min 0.04
_refine_diff_density_max 1.208
_refine_diff_density_min -0.718
_refine_diff_density_rms 0.112
_refine_ls_abs_structure_details 'Flack H D (1983), Acta Cryst. A39, 876-881'
_refine_ls_abs_structure_Flack 0.016(12)
_refine_ls_extinction_coef 0.00172(19)
_refine_ls_extinction_expression Fc^*^=kFc[1+0.001xFc^2^\l^3^/sin(2\q)]^-1/4^
_refine_ls_extinction_method SHELXL
_refine_ls_goodness_of_fit_ref 0.995
_refine_ls_hydrogen_treatment constr
_refine_ls_matrix_type full
_refine_ls_number_parameters 641
_refine_ls_number_reflns 11292
_refine_ls_number_restraints 1
_refine_ls_restrained_S_all 0.995
_refine_ls_R_factor_all 0.1465
_refine_ls_R_factor_gt 0.0813
_refine_ls_shift/su_max 0.001
_refine_ls_shift/su_mean 0.000
_refine_ls_structure_factor_coef Fsqd
_refine_ls_weighting_details 'calc w=1/[\s^2^(Fo^2^)+(0.0320P)^2^] where P=(Fo^2^+2Fc^2^)/3'
_refine_ls_weighting_scheme calc
_refine_ls_wR_factor_gt 0.1653
_refine_ls_wR_factor_ref 0.1966
_reflns_number_gt 6270
_reflns_number_total 11292
_reflns_threshold_expression >2sigma(I)
_cod_data_source_file ja305117m_si_001.cif
_cod_data_source_block shelxl
_cod_database_code 4118232

loop_
_symmetry_equiv_pos_as_xyz
'x, y, z'
'-x, y, -z'
'x+1/2, y+1/2, z+1/2'
'-x+1/2, y+1/2, -z+1/2'

loop_
_atom_site_label
_atom_site_type_symbol
_atom_site_fract_x
_atom_site_fract_y
_atom_site_fract_z
_atom_site_U_iso_or_equiv
_atom_site_adp_type
_atom_site_occupancy
_atom_site_symmetry_multiplicity
_atom_site_calc_flag
_atom_site_refinement_flags
C1 C 0.4251(3) 0.6264(8) 0.3497(2) 0.0310(15) Uani 1 1 d .
C2 C 0.4820(3) 0.6755(9) 0.3775(2) 0.0321(16) Uani 1 1 d .
C3 C 0.5117(3) 0.6473(9) 0.4322(2) 0.0336(16) Uani 1 1 d .
H3 H 0.4925 0.5933 0.4520 0.040 Uiso 1 1 calc R
C4 C 0.5673(3) 0.6955(9) 0.4574(3) 0.0375(17) Uani 1 1 d .
H4 H 0.5864 0.6736 0.4939 0.045 Uiso 1 1 calc R
C5 C 0.5958(3) 0.7781(9) 0.4282(3) 0.0383(17) Uani 1 1 d .
C6 C 0.5707(3) 0.8103(9) 0.3764(2) 0.0342(17) Uani 1 1 d .
H6 H 0.5910 0.8664 0.3579 0.041 Uiso 1 1 calc R
C7 C 0.5130(3) 0.7590(9) 0.3495(2) 0.0345(16) Uani 1 1 d .
C8 C 0.4843(3) 0.7905(9) 0.2950(2) 0.0362(17) Uani 1 1 d .
H8 H 0.5043 0.8469 0.2764 0.043 Uiso 1 1 calc R
C9 C 0.4288(3) 0.7431(8) 0.2678(2) 0.0312(16) Uani 1 1 d .
C10 C 0.3963(3) 0.6610(8) 0.2954(2) 0.0319(16) Uani 1 1 d .
C11 C 0.4014(3) 0.7887(9) 0.2110(2) 0.0335(16) Uani 1 1 d .
C12 C 0.4352(3) 0.7916(10) 0.1791(3) 0.0460(19) Uani 1 1 d .
H12 H 0.4739 0.7574 0.1934 0.055 Uiso 1 1 calc R
C13 C 0.4106(4) 0.8457(11) 0.1261(3) 0.055(2) Uani 1 1 d .
H13 H 0.4335 0.8532 0.1055 0.066 Uiso 1 1 calc R
C14 C 0.3547(4) 0.8872(12) 0.1042(3) 0.053(2) Uani 1 1 d .
H14 H 0.3382 0.9194 0.0682 0.063 Uiso 1 1 calc R
C15 C 0.3217(3) 0.8819(10) 0.1353(3) 0.043(2) Uani 1 1 d .
H15 H 0.2828 0.9137 0.1206 0.052 Uiso 1 1 calc R
C16 C 0.3450(3) 0.8311(10) 0.1867(3) 0.0402(19) Uani 1 1 d .
H16 H 0.3212 0.8249 0.2066 0.048 Uiso 1 1 calc R
C17 C 0.3927(2) 0.5411(8) 0.3805(2) 0.0277(15) Uani 1 1 d .
C18 C 0.3495(2) 0.6238(9) 0.3897(2) 0.0324(16) Uani 1 1 d .
C19 C 0.3222(3) 0.5466(10) 0.4214(2) 0.0436(19) Uani 1 1 d .
H19 H 0.2924 0.6058 0.4273 0.052 Uiso 1 1 calc R
C20 C 0.3391(3) 0.3866(10) 0.4432(3) 0.042(2) Uani 1 1 d .
H20 H 0.3213 0.3368 0.4648 0.050 Uiso 1 1 calc R
C21 C 0.3822(3) 0.2964(10) 0.4339(2) 0.0385(18) Uani 1 1 d .
C22 C 0.3985(3) 0.1271(10) 0.4565(3) 0.0464(19) Uani 1 1 d .
H22 H 0.3814 0.0773 0.4787 0.056 Uiso 1 1 calc R
C23 C 0.4388(3) 0.0417(10) 0.4450(3) 0.046(2) Uani 1 1 d .
H23 H 0.4489 -0.0708 0.4592 0.056 Uiso 1 1 calc R
C24 C 0.4672(3) 0.1093(10) 0.4130(3) 0.0452(19) Uani 1 1 d .
H24 H 0.4956 0.0450 0.4061 0.054 Uiso 1 1 calc R
C25 C 0.4515(3) 0.2754(10) 0.3920(3) 0.0395(18) Uani 1 1 d .
H25 H 0.4696 0.3246 0.3706 0.047 Uiso 1 1 calc R
C26 C 0.4091(3) 0.3704(10) 0.4021(3) 0.0384(19) Uani 1 1 d .
C27 C 0.3257(3) 0.7966(9) 0.3644(3) 0.0398(18) Uani 1 1 d .
H27A H 0.3119 0.8634 0.3881 0.048 Uiso 1 1 calc R
H27B H 0.3558 0.8643 0.3584 0.048 Uiso 1 1 calc R
C28 C 0.2237(3) 0.7783(9) 0.3054(3) 0.0378(17) Uani 1 1 d .
C29 C 0.2029(3) 0.8531(12) 0.3453(3) 0.054(2) Uani 1 1 d .
H29A H 0.2344 0.9106 0.3729 0.081 Uiso 1 1 calc R
H29B H 0.1880 0.7607 0.3608 0.081 Uiso 1 1 calc R
H29C H 0.1729 0.9371 0.3282 0.081 Uiso 1 1 calc R
C30 C 0.2043(4) 0.6898(12) 0.2145(3) 0.067(3) Uani 1 1 d .
H30A H 0.2146 0.7990 0.2023 0.101 Uiso 1 1 calc R
H30B H 0.1737 0.6345 0.1855 0.101 Uiso 1 1 calc R
H30C H 0.2374 0.6134 0.2266 0.101 Uiso 1 1 calc R
C31 C 0.1240(3) 0.7293(11) 0.2486(3) 0.062(3) Uani 1 1 d .
H31A H 0.1182 0.7077 0.2816 0.093 Uiso 1 1 calc R
H31B H 0.1042 0.6407 0.2228 0.093 Uiso 1 1 calc R
H31C H 0.1089 0.8433 0.2350 0.093 Uiso 1 1 calc R
C32 C 0.5771(3) 0.1874(8) 0.1502(2) 0.0307(15) Uani 1 1 d .
C33 C 0.6046(3) 0.2169(8) 0.2043(2) 0.0289(15) Uani 1 1 d .
C34 C 0.5719(3) 0.2917(9) 0.2338(2) 0.0306(16) Uani 1 1 d .
C35 C 0.5161(3) 0.3370(8) 0.2074(2) 0.0317(15) Uani 1 1 d .
H35 H 0.4956 0.3865 0.2268 0.038 Uiso 1 1 calc R
C36 C 0.4877(3) 0.3127(9) 0.1522(2) 0.0320(16) Uani 1 1 d .
C37 C 0.4310(3) 0.3665(9) 0.1259(3) 0.0324(17) Uani 1 1 d .
H37 H 0.4111 0.4214 0.1449 0.039 Uiso 1 1 calc R
C38 C 0.4048(3) 0.3392(10) 0.0729(3) 0.0389(17) Uani 1 1 d .
C39 C 0.4332(3) 0.2639(9) 0.0436(2) 0.0353(16) Uani 1 1 d .
H39 H 0.4146 0.2474 0.0068 0.042 Uiso 1 1 calc R
C40 C 0.4886(3) 0.2136(8) 0.0688(2) 0.0333(16) Uani 1 1 d .
H40 H 0.5075 0.1598 0.0488 0.040 Uiso 1 1 calc R
C41 C 0.5185(3) 0.2383(8) 0.1230(2) 0.0318(16) Uani 1 1 d .
C42 C 0.5987(3) 0.3146(8) 0.2914(2) 0.0321(16) Uani 1 1 d .
C43 C 0.6530(3) 0.3834(9) 0.3150(3) 0.0392(19) Uani 1 1 d .
H43 H 0.6740 0.4127 0.2939 0.047 Uiso 1 1 calc R
C44 C 0.6769(4) 0.4099(10) 0.3695(3) 0.046(2) Uani 1 1 d .
H44 H 0.7135 0.4603 0.3848 0.056 Uiso 1 1 calc R
C45 C 0.6472(4) 0.3627(11) 0.4010(3) 0.050(2) Uani 1 1 d .
H45 H 0.6641 0.3772 0.4380 0.060 Uiso 1 1 calc R
C46 C 0.5930(3) 0.2944(10) 0.3785(3) 0.049(2) Uani 1 1 d .
H46 H 0.5723 0.2655 0.4000 0.059 Uiso 1 1 calc R
C47 C 0.5690(3) 0.2685(10) 0.3248(3) 0.0439(19) Uani 1 1 d .
H47 H 0.5322 0.2192 0.3099 0.053 Uiso 1 1 calc R
C48 C 0.6085(3) 0.1075(9) 0.1188(2) 0.0314(16) Uani 1 1 d .
C49 C 0.6527(3) 0.1919(9) 0.1102(2) 0.0340(16) Uani 1 1 d .
C50 C 0.6799(3) 0.1168(10) 0.0786(2) 0.0389(18) Uani 1 1 d .
H50 H 0.7097 0.1768 0.0728 0.047 Uiso 1 1 calc R
C51 C 0.6633(3) -0.0419(11) 0.0565(3) 0.044(2) Uani 1 1 d .
H51 H 0.6820 -0.0901 0.0354 0.053 Uiso 1 1 calc R
C52 C 0.6207(3) -0.1340(9) 0.0638(2) 0.0371(19) Uani 1 1 d .
C53 C 0.6025(3) -0.3046(10) 0.0428(3) 0.049(2) Uani 1 1 d .
H53 H 0.6200 -0.3565 0.0212 0.059 Uiso 1 1 calc R
C54 C 0.5615(3) -0.3932(10) 0.0526(3) 0.051(2) Uani 1 1 d .
H54 H 0.5503 -0.5039 0.0374 0.061 Uiso 1 1 calc R
C55 C 0.5356(3) -0.3220(10) 0.0851(3) 0.047(2) Uani 1 1 d .
H55 H 0.5075 -0.3866 0.0924 0.057 Uiso 1 1 calc R
C56 C 0.5499(3) -0.1613(9) 0.1066(2) 0.0394(17) Uani 1 1 d .
H56 H 0.5315 -0.1152 0.1283 0.047 Uiso 1 1 calc R
C57 C 0.5930(3) -0.0612(9) 0.0966(2) 0.0346(18) Uani 1 1 d .
C58 C 0.6757(3) 0.3642(9) 0.1365(2) 0.0362(18) Uani 1 1 d .
H58A H 0.6906 0.4324 0.1139 0.043 Uiso 1 1 calc R
H58B H 0.6448 0.4311 0.1415 0.043 Uiso 1 1 calc R
C59 C 0.7767(3) 0.3311(9) 0.1972(3) 0.0385(17) Uani 1 1 d .
C60 C 0.8003(3) 0.3970(11) 0.1584(3) 0.049(2) Uani 1 1 d .
H60A H 0.7711 0.4631 0.1311 0.074 Uiso 1 1 calc R
H60B H 0.8124 0.2996 0.1422 0.074 Uiso 1 1 calc R
H60C H 0.8329 0.4717 0.1763 0.074 Uiso 1 1 calc R
C61 C 0.7933(3) 0.2640(10) 0.2888(3) 0.051(2) Uani 1 1 d .
H61A H 0.7792 0.3756 0.2956 0.076 Uiso 1 1 calc R
H61B H 0.8249 0.2263 0.3203 0.076 Uiso 1 1 calc R
H61C H 0.7627 0.1785 0.2798 0.076 Uiso 1 1 calc R
C62 C 0.8741(3) 0.2787(10) 0.2559(3) 0.053(2) Uani 1 1 d .
H62A H 0.8811 0.2284 0.2260 0.080 Uiso 1 1 calc R
H62B H 0.8932 0.2093 0.2874 0.080 Uiso 1 1 calc R
H62C H 0.8889 0.3968 0.2618 0.080 Uiso 1 1 calc R
Br1 Br 0.67401(3) 0.84152(9) 0.46491(3) 0.0489(4) Uani 1 1 d .
Br2 Br 0.32758(3) 0.40886(10) 0.03764(3) 0.0517(4) Uani 1 1 d .
N1 N 0.2784(2) 0.7652(7) 0.3137(2) 0.0394(15) Uani 1 1 d .
N2 N 0.1849(3) 0.7236(8) 0.2584(2) 0.0471(16) Uani 1 1 d .
N3 N 0.7214(2) 0.3313(7) 0.1880(2) 0.0367(14) Uani 1 1 d .
N4 N 0.8130(2) 0.2812(8) 0.2445(2) 0.0450(16) Uani 1 1 d .
O1 O 0.34407(17) 0.6142(6) 0.27037(16) 0.0359(12) Uani 1 1 d .
H1 H 0.3230 0.6651 0.2832 0.054 Uiso 1 1 calc R
O2 O 0.65729(18) 0.1733(6) 0.22982(15) 0.0342(11) Uani 1 1 d .
H2 H 0.6717 0.1394 0.2084 0.051 Uiso 1 1 calc R

loop_
_atom_site_aniso_label
_atom_site_aniso_U_11
_atom_site_aniso_U_22
_atom_site_aniso_U_33
_atom_site_aniso_U_23
_atom_site_aniso_U_13
_atom_site_aniso_U_12
C1 0.024(3) 0.030(4) 0.035(4) 0.001(3) 0.006(3) 0.000(3)
C2 0.022(3) 0.034(4) 0.032(3) 0.001(3) 0.001(3) -0.002(3)
C3 0.024(3) 0.042(4) 0.029(3) -0.003(3) 0.003(3) -0.005(3)
C4 0.027(4) 0.050(5) 0.032(4) 0.002(3) 0.008(3) 0.007(3)
C5 0.023(4) 0.044(5) 0.044(4) 0.000(3) 0.009(3) 0.004(3)
C6 0.025(4) 0.040(5) 0.034(4) 0.000(3) 0.007(3) -0.003(3)
C7 0.026(4) 0.039(4) 0.035(4) 0.005(3) 0.008(3) 0.007(3)
C8 0.030(4) 0.047(5) 0.031(4) 0.002(3) 0.010(3) 0.005(3)
C9 0.034(4) 0.032(4) 0.028(3) -0.004(3) 0.011(3) -0.006(3)
C10 0.024(4) 0.033(4) 0.035(4) 0.001(3) 0.007(3) 0.003(3)
C11 0.040(4) 0.030(4) 0.027(3) -0.002(3) 0.007(3) -0.001(3)
C12 0.043(4) 0.053(5) 0.037(4) 0.004(3) 0.010(3) 0.001(4)
C13 0.060(6) 0.072(6) 0.035(4) -0.001(4) 0.021(4) -0.007(5)
C14 0.052(6) 0.061(6) 0.039(4) 0.016(4) 0.010(4) -0.002(5)
C15 0.033(4) 0.046(5) 0.042(4) 0.005(4) 0.003(3) 0.008(4)
C16 0.032(4) 0.053(5) 0.035(4) 0.000(4) 0.012(3) 0.008(4)
C17 0.018(3) 0.031(4) 0.026(3) 0.001(3) -0.001(2) -0.003(3)
C18 0.021(3) 0.044(4) 0.026(3) -0.009(3) 0.001(3) -0.007(3)
C19 0.024(4) 0.068(6) 0.034(4) -0.009(4) 0.006(3) -0.005(4)
C20 0.037(5) 0.056(6) 0.029(4) -0.003(3) 0.008(3) -0.007(4)
C21 0.027(4) 0.052(5) 0.026(3) -0.002(3) -0.002(3) -0.002(4)
C22 0.038(4) 0.063(6) 0.032(4) -0.002(4) 0.006(3) -0.012(4)
C23 0.047(5) 0.044(5) 0.038(4) 0.013(3) 0.005(4) -0.009(4)
C24 0.032(4) 0.039(5) 0.053(5) 0.001(4) 0.003(3) 0.003(4)
C25 0.032(4) 0.049(5) 0.035(4) 0.003(3) 0.010(3) -0.007(4)
C26 0.028(4) 0.052(5) 0.033(4) -0.007(3) 0.008(3) -0.014(4)
C27 0.028(4) 0.040(5) 0.042(4) -0.009(3) 0.003(3) 0.007(3)
C28 0.025(4) 0.038(4) 0.043(4) 0.000(3) 0.005(3) -0.009(3)
C29 0.033(5) 0.059(6) 0.072(6) 0.006(5) 0.023(4) 0.014(4)
C30 0.054(6) 0.079(7) 0.050(5) -0.016(5) -0.003(4) 0.020(5)
C31 0.025(4) 0.061(6) 0.076(6) 0.012(4) -0.008(4) -0.006(4)
C32 0.025(3) 0.034(4) 0.034(4) -0.005(3) 0.011(3) -0.003(3)
C33 0.030(4) 0.033(4) 0.027(3) 0.004(3) 0.013(3) -0.003(3)
C34 0.026(4) 0.040(4) 0.027(3) -0.001(3) 0.012(3) -0.004(3)
C35 0.028(4) 0.035(4) 0.031(3) 0.000(3) 0.010(3) 0.005(3)
C36 0.024(3) 0.037(4) 0.036(4) -0.002(3) 0.012(3) -0.001(3)
C37 0.024(4) 0.037(4) 0.038(4) -0.001(3) 0.013(3) 0.004(3)
C38 0.023(4) 0.050(5) 0.041(4) 0.010(4) 0.009(3) -0.002(3)
C39 0.029(4) 0.047(4) 0.028(3) 0.006(3) 0.008(3) 0.002(3)
C40 0.030(4) 0.036(4) 0.032(4) -0.007(3) 0.008(3) -0.003(3)
C41 0.034(4) 0.038(4) 0.024(3) -0.006(3) 0.011(3) -0.006(3)
C42 0.038(4) 0.027(4) 0.032(3) -0.001(3) 0.014(3) -0.002(3)
C43 0.033(4) 0.034(5) 0.042(4) -0.003(3) 0.004(3) 0.003(3)
C44 0.049(5) 0.037(5) 0.044(4) -0.005(4) 0.006(4) -0.003(4)
C45 0.061(6) 0.057(6) 0.026(4) -0.008(4) 0.010(4) 0.015(5)
C46 0.053(5) 0.061(6) 0.033(4) -0.003(4) 0.017(3) 0.002(4)
C47 0.035(4) 0.059(5) 0.034(4) -0.003(3) 0.009(3) -0.006(4)
C48 0.031(4) 0.038(4) 0.023(3) 0.003(3) 0.007(3) 0.009(3)
C49 0.031(4) 0.039(4) 0.028(4) 0.010(3) 0.006(3) 0.006(3)
C50 0.030(4) 0.063(5) 0.023(3) 0.004(3) 0.009(3) 0.001(4)
C51 0.033(4) 0.063(6) 0.036(4) -0.003(4) 0.013(3) 0.011(4)
C52 0.037(4) 0.044(5) 0.021(3) 0.000(3) 0.001(3) 0.020(4)
C53 0.044(5) 0.055(5) 0.039(4) -0.006(4) 0.005(3) 0.015(4)
C54 0.055(5) 0.042(5) 0.044(5) -0.005(4) 0.004(4) 0.005(4)
C55 0.043(5) 0.040(5) 0.045(4) 0.005(4) 0.000(4) 0.000(4)
C56 0.034(4) 0.042(5) 0.034(4) 0.001(3) 0.003(3) -0.004(4)
C57 0.032(4) 0.041(5) 0.019(3) 0.003(3) -0.005(3) 0.008(3)
C58 0.022(4) 0.042(5) 0.038(4) 0.013(3) 0.003(3) 0.002(3)
C59 0.039(4) 0.035(4) 0.041(4) -0.012(3) 0.013(3) -0.008(4)
C60 0.038(5) 0.059(6) 0.052(5) -0.009(4) 0.018(4) -0.008(4)
C61 0.055(5) 0.049(5) 0.035(4) 0.011(3) 0.001(4) -0.012(4)
C62 0.038(5) 0.045(5) 0.059(5) -0.011(4) -0.003(4) 0.005(4)
Br1 0.0267(6) 0.0762(10) 0.0374(5) -0.0050(4) 0.0043(4) -0.0093(4)
Br2 0.0272(6) 0.0823(11) 0.0397(6) 0.0051(4) 0.0055(4) 0.0057(4)
N1 0.024(3) 0.046(4) 0.038(3) -0.007(3) -0.001(2) -0.002(3)
N2 0.037(4) 0.042(4) 0.050(4) 0.007(3) 0.001(3) 0.000(3)
N3 0.024(3) 0.042(4) 0.035(3) 0.001(3) 0.000(2) -0.002(3)
N4 0.026(3) 0.042(4) 0.048(4) -0.007(3) -0.008(3) 0.003(3)
O1 0.021(2) 0.046(3) 0.036(3) -0.006(2) 0.004(2) -0.001(2)
O2 0.037(3) 0.038(3) 0.024(2) 0.000(2) 0.007(2) 0.003(2)

loop_
_atom_type_symbol
_atom_type_description
_atom_type_scat_dispersion_real
_atom_type_scat_dispersion_imag
_atom_type_scat_source
C C 0.0033 0.0016 'International Tables Vol C Tables 4.2.6.8 and 6.1.1.4'
Br Br -0.2901 2.4595 'International Tables Vol C Tables 4.2.6.8 and 6.1.1.4'
N N 0.0061 0.0033 'International Tables Vol C Tables 4.2.6.8 and 6.1.1.4'
O O 0.0106 0.0060 'International Tables Vol C Tables 4.2.6.8 and 6.1.1.4'
H H 0.0000 0.0000 'International Tables Vol C Tables 4.2.6.8 and 6.1.1.4'

loop_
_geom_angle_atom_site_label_1
_geom_angle_atom_site_label_2
_geom_angle_atom_site_label_3
_geom_angle
C2 C1 C10 122.7(6)
C2 C1 C17 118.1(5)
C10 C1 C17 119.1(5)
C1 C2 C3 124.4(6)
C1 C2 C7 119.1(5)
C3 C2 C7 116.5(6)
C4 C3 C2 122.3(6)
C4 C3 H3 118.9
C2 C3 H3 118.9
C3 C4 C5 119.0(6)
C3 C4 H4 120.5
C5 C4 H4 120.5
C6 C5 C4 122.6(6)
C6 C5 Br1 119.7(5)
C4 C5 Br1 117.7(5)
C5 C6 C7 119.1(6)
C5 C6 H6 120.5
C7 C6 H6 120.5
C8 C7 C6 121.6(6)
C8 C7 C2 117.9(6)
C6 C7 C2 120.6(6)
C9 C8 C7 123.2(6)
C9 C8 H8 118.4
C7 C8 H8 118.4
C8 C9 C10 119.8(6)
C8 C9 C11 119.2(6)
C10 C9 C11 120.8(6)
O1 C10 C1 122.0(6)
O1 C10 C9 120.7(5)
C1 C10 C9 117.2(6)
C16 C11 C12 117.0(6)
C16 C11 C9 123.9(6)
C12 C11 C9 119.1(6)
C13 C12 C11 119.5(7)
C13 C12 H12 120.2
C11 C12 H12 120.2
C14 C13 C12 121.0(7)
C14 C13 H13 119.5
C12 C13 H13 119.5
C13 C14 C15 119.2(7)
C13 C14 H14 120.4
C15 C14 H14 120.4
C16 C15 C14 120.5(7)
C16 C15 H15 119.7
C14 C15 H15 119.7
C15 C16 C11 122.7(7)
C15 C16 H16 118.7
C11 C16 H16 118.7
C18 C17 C26 118.7(6)
C18 C17 C1 122.0(6)
C26 C17 C1 119.3(6)
C17 C18 C19 121.2(6)
C17 C18 C27 122.5(6)
C19 C18 C27 116.2(6)
C20 C19 C18 119.9(7)
C20 C19 H19 120.0
C18 C19 H19 120.0
C19 C20 C21 120.7(7)
C19 C20 H20 119.6
C21 C20 H20 119.6
C20 C21 C26 119.9(7)
C20 C21 C22 119.8(7)
C26 C21 C22 120.3(7)
C23 C22 C21 118.0(7)
C23 C22 H22 121.0
C21 C22 H22 121.0
C22 C23 C24 124.3(7)
C22 C23 H23 117.9
C24 C23 H23 117.9
C25 C24 C23 117.1(7)
C25 C24 H24 121.5
C23 C24 H24 121.5
C24 C25 C26 121.3(7)
C24 C25 H25 119.4
C26 C25 H25 119.4
C25 C26 C21 119.1(7)
C25 C26 C17 121.4(6)
C21 C26 C17 119.5(7)
N1 C27 C18 109.2(5)
N1 C27 H27A 109.8
C18 C27 H27A 109.8
N1 C27 H27B 109.8
C18 C27 H27B 109.8
H27A C27 H27B 108.3
N1 C28 N2 118.9(6)
N1 C28 C29 122.4(6)
N2 C28 C29 118.7(6)
C28 C29 H29A 109.5
C28 C29 H29B 109.5
H29A C29 H29B 109.5
C28 C29 H29C 109.5
H29A C29 H29C 109.5
H29B C29 H29C 109.5
N2 C30 H30A 109.5
N2 C30 H30B 109.5
H30A C30 H30B 109.5
N2 C30 H30C 109.5
H30A C30 H30C 109.5
H30B C30 H30C 109.5
N2 C31 H31A 109.5
N2 C31 H31B 109.5
H31A C31 H31B 109.5
N2 C31 H31C 109.5
H31A C31 H31C 109.5
H31B C31 H31C 109.5
C33 C32 C41 120.9(5)
C33 C32 C48 120.6(6)
C41 C32 C48 118.5(5)
O2 C33 C32 122.3(6)
O2 C33 C34 118.9(5)
C32 C33 C34 118.7(6)
C35 C34 C33 119.5(5)
C35 C34 C42 120.5(6)
C33 C34 C42 120.0(6)
C34 C35 C36 122.7(6)
C34 C35 H35 118.7
C36 C35 H35 118.7
C37 C36 C35 121.3(6)
C37 C36 C41 120.0(6)
C35 C36 C41 118.7(6)
C38 C37 C36 119.7(6)
C38 C37 H37 120.1
C36 C37 H37 120.1
C37 C38 C39 121.7(6)
C37 C38 Br2 119.6(5)
C39 C38 Br2 118.7(5)
C40 C39 C38 118.8(6)
C40 C39 H39 120.6
C38 C39 H39 120.6
C39 C40 C41 122.9(6)
C39 C40 H40 118.5
C41 C40 H40 118.5
C40 C41 C36 116.8(6)
C40 C41 C32 123.7(6)
C36 C41 C32 119.4(5)
C43 C42 C47 117.6(6)
C43 C42 C34 121.8(6)
C47 C42 C34 120.6(6)
C42 C43 C44 121.0(7)
C42 C43 H43 119.5
C44 C43 H43 119.5
C45 C44 C43 120.1(8)
C45 C44 H44 120.0
C43 C44 H44 120.0
C46 C45 C44 120.1(7)
C46 C45 H45 119.9
C44 C45 H45 119.9
C47 C46 C45 120.1(7)
C47 C46 H46 119.9
C45 C46 H46 119.9
C46 C47 C42 121.0(7)
C46 C47 H47 119.5
C42 C47 H47 119.5
C49 C48 C57 118.0(6)
C49 C48 C32 122.3(6)
C57 C48 C32 119.7(6)
C48 C49 C50 121.1(6)
C48 C49 C58 121.5(6)
C50 C49 C58 117.4(6)
C51 C50 C49 120.0(7)
C51 C50 H50 120.0
C49 C50 H50 120.0
C50 C51 C52 122.3(7)
C50 C51 H51 118.8
C52 C51 H51 118.8
C51 C52 C57 118.6(7)
C51 C52 C53 124.8(7)
C57 C52 C53 116.5(7)
C54 C53 C52 122.7(7)
C54 C53 H53 118.7
C52 C53 H53 118.7
C53 C54 C55 120.2(7)
C53 C54 H54 119.9
C55 C54 H54 119.9
C56 C55 C54 121.3(7)
C56 C55 H55 119.4
C54 C55 H55 119.4
C55 C56 C57 120.4(7)
C55 C56 H56 119.8
C57 C56 H56 119.8
C48 C57 C56 121.1(6)
C48 C57 C52 119.9(7)
C56 C57 C52 119.0(7)
N3 C58 C49 109.0(5)
N3 C58 H58A 109.9
C49 C58 H58A 109.9
N3 C58 H58B 109.9
C49 C58 H58B 109.9
H58A C58 H58B 108.3
N3 C59 N4 118.9(6)
N3 C59 C60 122.6(6)
N4 C59 C60 118.3(7)
C59 C60 H60A 109.5
C59 C60 H60B 109.5
H60A C60 H60B 109.5
C59 C60 H60C 109.5
H60A C60 H60C 109.5
H60B C60 H60C 109.5
N4 C61 H61A 109.5
N4 C61 H61B 109.5
H61A C61 H61B 109.5
N4 C61 H61C 109.5
H61A C61 H61C 109.5
H61B C61 H61C 109.5
N4 C62 H62A 109.5
N4 C62 H62B 109.5
H62A C62 H62B 109.5
N4 C62 H62C 109.5
H62A C62 H62C 109.5
H62B C62 H62C 109.5
C28 N1 C27 125.6(6)
C28 N2 C31 120.5(7)
C28 N2 C30 118.5(6)
C31 N2 C30 120.1(6)
C59 N3 C58 125.5(6)
C59 N4 C62 120.3(7)
C59 N4 C61 119.9(6)
C62 N4 C61 118.6(6)
C10 O1 H1 109.5
C33 O2 H2 109.5

loop_
_geom_bond_atom_site_label_1
_geom_bond_atom_site_label_2
_geom_bond_distance
C1 C2 1.411(8)
C1 C10 1.417(8)
C1 C17 1.529(8)
C2 C3 1.423(8)
C2 C7 1.442(9)
C3 C4 1.373(8)
C3 H3 0.9500
C4 C5 1.415(9)
C4 H4 0.9500
C5 C6 1.347(9)
C5 Br1 1.927(7)
C6 C7 1.430(9)
C6 H6 0.9500
C7 C8 1.417(8)
C8 C9 1.379(8)
C8 H8 0.9500
C9 C10 1.456(9)
C9 C11 1.491(8)
C10 O1 1.300(7)
C11 C16 1.378(9)
C11 C12 1.435(10)
C12 C13 1.412(9)
C12 H12 0.9500
C13 C14 1.360(11)
C13 H13 0.9500
C14 C15 1.399(10)
C14 H14 0.9500
C15 C16 1.367(9)
C15 H15 0.9500
C16 H16 0.9500
C17 C18 1.372(8)
C17 C26 1.446(9)
C18 C19 1.429(9)
C18 C27 1.526(9)
C19 C20 1.374(10)
C19 H19 0.9500
C20 C21 1.399(10)
C20 H20 0.9500
C21 C26 1.414(10)
C21 C22 1.444(10)
C22 C23 1.350(10)
C22 H22 0.9500
C23 C24 1.427(9)
C23 H23 0.9500
C24 C25 1.406(10)
C24 H24 0.9500
C25 C26 1.414(10)
C25 H25 0.9500
C27 N1 1.482(8)
C27 H27A 0.9900
C27 H27B 0.9900
C28 N1 1.324(8)
C28 N2 1.365(8)
C28 C29 1.496(10)
C29 H29A 0.9800
C29 H29B 0.9800
C29 H29C 0.9800
C30 N2 1.484(10)
C30 H30A 0.9800
C30 H30B 0.9800
C30 H30C 0.9800
C31 N2 1.468(9)
C31 H31A 0.9800
C31 H31B 0.9800
C31 H31C 0.9800
C32 C33 1.402(8)
C32 C41 1.451(8)
C32 C48 1.506(8)
C33 O2 1.304(7)
C33 C34 1.475(8)
C34 C35 1.375(8)
C34 C42 1.479(8)
C35 C36 1.427(8)
C35 H35 0.9500
C36 C37 1.413(9)
C36 C41 1.430(9)
C37 C38 1.370(9)
C37 H37 0.9500
C38 C39 1.390(9)
C38 Br2 1.915(7)
C39 C40 1.374(8)
C39 H39 0.9500
C40 C41 1.406(8)
C40 H40 0.9500
C42 C43 1.392(9)
C42 C47 1.431(9)
C43 C44 1.400(9)
C43 H43 0.9500
C44 C45 1.389(10)
C44 H44 0.9500
C45 C46 1.389(11)
C45 H45 0.9500
C46 C47 1.380(9)
C46 H46 0.9500
C47 H47 0.9500
C48 C49 1.393(9)
C48 C57 1.434(10)
C49 C50 1.417(9)
C49 C58 1.527(9)
C50 C51 1.366(10)
C50 H50 0.9500
C51 C52 1.373(10)
C51 H51 0.9500
C52 C57 1.446(9)
C52 C53 1.448(10)
C53 C54 1.353(11)
C53 H53 0.9500
C54 C55 1.403(10)
C54 H54 0.9500
C55 C56 1.368(10)
C55 H55 0.9500
C56 C57 1.448(9)
C56 H56 0.9500
C58 N3 1.480(8)
C58 H58A 0.9900
C58 H58B 0.9900
C59 N3 1.331(9)
C59 N4 1.339(8)
C59 C60 1.491(9)
C60 H60A 0.9800
C60 H60B 0.9800
C60 H60C 0.9800
C61 N4 1.478(9)
C61 H61A 0.9800
C61 H61B 0.9800
C61 H61C 0.9800
C62 N4 1.466(9)
C62 H62A 0.9800
C62 H62B 0.9800
C62 H62C 0.9800
O1 H1 0.8400
O2 H2 0.8400

loop_
_geom_torsion_atom_site_label_1
_geom_torsion_atom_site_label_2
_geom_torsion_atom_site_label_3
_geom_torsion_atom_site_label_4
_geom_torsion
C10 C1 C2 C3 178.2(6)
C17 C1 C2 C3 1.5(10)
C10 C1 C2 C7 -2.2(10)
C17 C1 C2 C7 -178.9(6)
C1 C2 C3 C4 179.2(6)
C7 C2 C3 C4 -0.4(10)
C2 C3 C4 C5 0.9(10)
C3 C4 C5 C6 -0.6(11)
C3 C4 C5 Br1 -179.4(5)
C4 C5 C6 C7 -0.2(11)
Br1 C5 C6 C7 178.6(5)
C5 C6 C7 C8 179.6(6)
C5 C6 C7 C2 0.6(10)
C1 C2 C7 C8 1.0(10)
C3 C2 C7 C8 -179.4(6)
C1 C2 C7 C6 -180.0(6)
C3 C2 C7 C6 -0.3(9)
C6 C7 C8 C9 -179.9(6)
C2 C7 C8 C9 -0.9(10)
C7 C8 C9 C10 1.8(10)
C7 C8 C9 C11 177.3(6)
C2 C1 C10 O1 179.7(6)
C17 C1 C10 O1 -3.7(9)
C2 C1 C10 C9 3.1(10)
C17 C1 C10 C9 179.7(6)
C8 C9 C10 O1 -179.4(6)
C11 C9 C10 O1 5.1(9)
C8 C9 C10 C1 -2.8(9)
C11 C9 C10 C1 -178.3(6)
C8 C9 C11 C16 -145.7(7)
C10 C9 C11 C16 29.8(10)
C8 C9 C11 C12 33.5(9)
C10 C9 C11 C12 -151.0(6)
C16 C11 C12 C13 3.4(10)
C9 C11 C12 C13 -175.8(6)
C11 C12 C13 C14 -3.2(12)
C12 C13 C14 C15 2.3(13)
C13 C14 C15 C16 -1.7(13)
C14 C15 C16 C11 2.2(13)
C12 C11 C16 C15 -3.0(11)
C9 C11 C16 C15 176.2(7)
C2 C1 C17 C18 109.8(7)
C10 C1 C17 C18 -66.9(8)
C2 C1 C17 C26 -68.2(8)
C10 C1 C17 C26 115.0(7)
C26 C17 C18 C19 2.1(8)
C1 C17 C18 C19 -175.9(6)
C26 C17 C18 C27 -174.3(6)
C1 C17 C18 C27 7.7(9)
C17 C18 C19 C20 -0.1(9)
C27 C18 C19 C20 176.5(6)
C18 C19 C20 C21 -1.2(10)
C19 C20 C21 C26 0.5(10)
C19 C20 C21 C22 -178.8(6)
C20 C21 C22 C23 177.6(6)
C26 C21 C22 C23 -1.7(10)
C21 C22 C23 C24 1.5(10)
C22 C23 C24 C25 -0.5(10)
C23 C24 C25 C26 -0.2(10)
C24 C25 C26 C21 -0.1(10)
C24 C25 C26 C17 -179.9(6)
C20 C21 C26 C25 -178.2(6)
C22 C21 C26 C25 1.1(10)
C20 C21 C26 C17 1.6(9)
C22 C21 C26 C17 -179.1(6)
C18 C17 C26 C25 177.0(6)
C1 C17 C26 C25 -4.9(9)
C18 C17 C26 C21 -2.8(9)
C1 C17 C26 C21 175.3(6)
C17 C18 C27 N1 90.1(7)
C19 C18 C27 N1 -86.5(7)
C41 C32 C33 O2 -179.7(6)
C48 C32 C33 O2 -1.9(10)
C41 C32 C33 C34 3.5(9)
C48 C32 C33 C34 -178.6(6)
O2 C33 C34 C35 -179.4(6)
C32 C33 C34 C35 -2.6(10)
O2 C33 C34 C42 -0.6(9)
C32 C33 C34 C42 176.3(6)
C33 C34 C35 C36 0.8(10)
C42 C34 C35 C36 -178.1(6)
C34 C35 C36 C37 -177.6(6)
C34 C35 C36 C41 0.0(10)
C35 C36 C37 C38 -179.2(6)
C41 C36 C37 C38 3.2(10)
C36 C37 C38 C39 -1.9(11)
C36 C37 C38 Br2 178.9(5)
C37 C38 C39 C40 0.9(11)
Br2 C38 C39 C40 -179.9(5)
C38 C39 C40 C41 -1.4(10)
C39 C40 C41 C36 2.7(10)
C39 C40 C41 C32 -179.5(6)
C37 C36 C41 C40 -3.6(10)
C35 C36 C41 C40 178.8(6)
C37 C36 C41 C32 178.5(6)
C35 C36 C41 C32 1.0(10)
C33 C32 C41 C40 179.5(6)
C48 C32 C41 C40 1.6(10)
C33 C32 C41 C36 -2.8(10)
C48 C32 C41 C36 179.3(6)
C35 C34 C42 C43 -136.1(7)
C33 C34 C42 C43 45.0(9)
C35 C34 C42 C47 43.0(9)
C33 C34 C42 C47 -135.9(7)
C47 C42 C43 C44 -1.5(10)
C34 C42 C43 C44 177.7(6)
C42 C43 C44 C45 2.0(11)
C43 C44 C45 C46 -2.2(12)
C44 C45 C46 C47 1.9(12)
C45 C46 C47 C42 -1.5(12)
C43 C42 C47 C46 1.2(10)
C34 C42 C47 C46 -177.9(7)
C33 C32 C48 C49 -66.7(8)
C41 C32 C48 C49 111.2(7)
C33 C32 C48 C57 113.2(7)
C41 C32 C48 C57 -68.9(8)
C57 C48 C49 C50 2.8(9)
C32 C48 C49 C50 -177.3(6)
C57 C48 C49 C58 -174.2(5)
C32 C48 C49 C58 5.7(9)
C48 C49 C50 C51 -0.8(9)
C58 C49 C50 C51 176.3(6)
C49 C50 C51 C52 -0.1(10)
C50 C51 C52 C57 -1.0(10)
C50 C51 C52 C53 -178.0(7)
C51 C52 C53 C54 177.5(7)
C57 C52 C53 C54 0.4(10)
C52 C53 C54 C55 -1.3(11)
C53 C54 C55 C56 1.5(11)
C54 C55 C56 C57 -0.7(10)
C49 C48 C57 C56 176.1(6)
C32 C48 C57 C56 -3.9(8)
C49 C48 C57 C52 -3.8(9)
C32 C48 C57 C52 176.3(5)
C55 C56 C57 C48 179.9(6)
C55 C56 C57 C52 -0.2(9)
C51 C52 C57 C48 2.9(9)
C53 C52 C57 C48 -179.8(6)
C51 C52 C57 C56 -176.9(6)
C53 C52 C57 C56 0.4(9)
C48 C49 C58 N3 88.9(7)
C50 C49 C58 N3 -88.2(7)
N2 C28 N1 C27 -171.4(6)
C29 C28 N1 C27 9.4(11)
C18 C27 N1 C28 102.6(8)
N1 C28 N2 C31 177.4(7)
C29 C28 N2 C31 -3.4(10)
N1 C28 N2 C30 -13.8(10)
C29 C28 N2 C30 165.3(7)
N4 C59 N3 C58 -173.0(6)
C60 C59 N3 C58 11.9(11)
C49 C58 N3 C59 96.7(8)
N3 C59 N4 C62 179.7(6)
C60 C59 N4 C62 -4.9(10)
N3 C59 N4 C61 -13.2(10)
C60 C59 N4 C61 162.2(7)
